data_7048545
loop_
_publ_author_name
'Werncke, C. G.'
'Pfeiffer, J.'
'M\"uller, I'
'Vendier, L.'
'Sabo-Etienne, S'
'Bontemps, S.'

_publ_section_title
;
 C-Halide bond cleavage by a two-coordinate iron(i) complex.
;
_journal_issue 5
_journal_name_full 'Dalton transactions (Cambridge, England : 2003)'
_journal_page_first 1757
_journal_page_last 1765
_journal_paper_doi 10.1039/c8dt05002c
_journal_volume 48
_journal_year 2019
_chemical_formula_moiety 'C24 H53 Fe K0.5 N2 O3 Si4, C6 H12 K0.5 O3'
_chemical_formula_sum 'C30 H65 Fe K N2 O6 Si4'
_chemical_formula_weight 757.15
_space_group_crystal_system monoclinic
_space_group_IT_number 14
_space_group_name_Hall '-P 2yn'
_space_group_name_H-M_alt 'P 1 21/n 1'
_symmetry_space_group_name_Hall '-P 2yn'
_symmetry_space_group_name_H-M 'P 1 21/n 1'
_atom_sites_solution_hydrogens geom
_audit_creation_date 2018-11-08
_audit_creation_method
;
Olex2 1.2-alpha
(compiled 2018.07.26 svn.r3523 for OlexSys, GUI svn.r5532)
;
_audit_update_record
;
2018-11-08 deposited with the CCDC.
2019-01-04 downloaded from the CCDC.
;
_cell_angle_alpha 90
_cell_angle_beta 92.968(2)
_cell_angle_gamma 90
_cell_formula_units_Z 4
_cell_length_a 10.1672(4)
_cell_length_b 23.7130(9)
_cell_length_c 17.7834(9)
_cell_measurement_reflns_used 7221
_cell_measurement_temperature 100.0
_cell_measurement_theta_max 25.98
_cell_measurement_theta_min 2.18
_cell_volume 4281.7(3)
_computing_molecular_graphics 'Olex2 (Dolomanov et al., 2009)'
_computing_publication_material 'Olex2 (Dolomanov et al., 2009)'
_computing_structure_refinement 'ShelXL (Sheldrick, 2015)'
_computing_structure_solution 'ShelXT (Sheldrick, 2015)'
_diffrn_ambient_temperature 100.0
_diffrn_detector 'Bruker APEX2 area detector'
_diffrn_detector_area_resol_mean 7.9
_diffrn_detector_type 'CCD area detector'
_diffrn_measured_fraction_theta_full 0.999
_diffrn_measured_fraction_theta_max 0.999
_diffrn_measurement_device 'three-circle diffractometer'
_diffrn_measurement_device_type 'Bruker SMART APEX2 area detector'
_diffrn_measurement_method '\w and \f scans'
_diffrn_radiation_monochromator 'mirror optics'
_diffrn_radiation_probe x-ray
_diffrn_radiation_type MoK\a
_diffrn_radiation_wavelength 0.71073
_diffrn_reflns_av_R_equivalents 0.0567
_diffrn_reflns_av_unetI/netI 0.0398
_diffrn_reflns_Laue_measured_fraction_full 0.999
_diffrn_reflns_Laue_measured_fraction_max 0.999
_diffrn_reflns_limit_h_max 12
_diffrn_reflns_limit_h_min -12
_diffrn_reflns_limit_k_max 30
_diffrn_reflns_limit_k_min -30
_diffrn_reflns_limit_l_max 20
_diffrn_reflns_limit_l_min -22
_diffrn_reflns_number 53588
_diffrn_reflns_point_group_measured_fraction_full 0.999
_diffrn_reflns_point_group_measured_fraction_max 0.999
_diffrn_reflns_theta_full 25.242
_diffrn_reflns_theta_max 26.999
_diffrn_reflns_theta_min 2.258
_diffrn_source 'microfocus sealed X-ray tube'
_diffrn_source_type 'Incoatec I\ms'
_exptl_absorpt_coefficient_mu 0.598
_exptl_absorpt_correction_T_max 0.7456
_exptl_absorpt_correction_T_min 0.6843
_exptl_absorpt_correction_type multi-scan
_exptl_absorpt_process_details
'SADABS-2016/2 (Bruker,2016/2) was used for absorption correction. wR2(int) was 0.1312 before and 0.0470 after correction. The Ratio of minimum to maximum transmission is 0.9178. The \l/2 correction factor is Not present.'
_exptl_crystal_colour 'clear light yellow'
_exptl_crystal_colour_lustre clear
_exptl_crystal_colour_modifier light
_exptl_crystal_colour_primary yellow
_exptl_crystal_density_diffrn 1.175
_exptl_crystal_description block
_exptl_crystal_F_000 1632
_exptl_crystal_size_max 0.325
_exptl_crystal_size_mid 0.21
_exptl_crystal_size_min 0.16
_refine_diff_density_max 0.886
_refine_diff_density_min -0.493
_refine_diff_density_rms 0.063
_refine_ls_extinction_method none
_refine_ls_goodness_of_fit_ref 1.031
_refine_ls_hydrogen_treatment constr
_refine_ls_matrix_type full
_refine_ls_number_parameters 439
_refine_ls_number_reflns 9340
_refine_ls_number_restraints 0
_refine_ls_restrained_S_all 1.031
_refine_ls_R_factor_all 0.0685
_refine_ls_R_factor_gt 0.0446
_refine_ls_shift/su_max 0.001
_refine_ls_shift/su_mean 0.000
_refine_ls_structure_factor_coef Fsqd
_refine_ls_weighting_details 'w=1/[\s^2^(Fo^2^)+(0.0453P)^2^+3.3890P] where P=(Fo^2^+2Fc^2^)/3'
_refine_ls_weighting_scheme calc
_refine_ls_wR_factor_gt 0.0977
_refine_ls_wR_factor_ref 0.1049
_reflns_Friedel_coverage 0.000
_reflns_number_gt 7141
_reflns_number_total 9340
_reflns_threshold_expression 'I > 2\s(I)'
_cod_data_source_file c8dt05002c2.cif
_cod_data_source_block k(18c6)_feph_(6)
_cod_depositor_comments 'Adding full bibliography for 7048542--7048549.cif.'
_cod_database_code 7048545
_shelx_shelxl_version_number 2018/3
_shelx_space_group_comment
;
The symmetry employed for this shelxl refinement is uniquely defined
by the following loop, which should always be used as a source of
symmetry information in preference to the above space-group names.
They are only intended as comments.
;
_shelx_estimated_absorpt_t_max 0.910
_shelx_estimated_absorpt_t_min 0.829
_olex2_refinement_description
;
1. Fixed Uiso
 At 1.2 times of:
  All C(H) groups, All C(H,H) groups, All C(H,H,H,H) groups
 At 1.5 times of:
  All C(H,H,H) groups
2. Others
 Fixed Sof: H00A(0.6) H00B(0.6) H00C(0.4) H00D(0.4) H00E(0.6) H00F(0.6)
 H00G(0.4) H00H(0.4) H00I(0.4) H00J(0.4) H00K(0.6) H00L(0.6) O00H(0.4)
 C018(0.6) H01A(0.6) H01B(0.6) C019(0.6) H01C(0.6) H01D(0.6) O00G(0.6)
 C0AA(0.4) H0AA(0.4) H0AB(0.4) C1AA(0.4) H1AA(0.4) H1AB(0.4)
3.a Secondary CH2 refined with riding coordinates:
 C0(H0A,H0B), C00N(H00A,H00B), C00N(H00C,H00D), C00U(H00E,H00F), C00U(H00G,
 H00H), C00W(H00I,H00J), C00W(H00K,H00L), C018(H01A,H01B), C019(H01C,H01D),
 C0AA(H0AA,H0AB), C1AA(H1AA,H1AB), C00I(H00N,H00M), C00L(H00O,H00P), C00M(H00Q,
 H00R), C00P(H00S,H00T), C00Y(H00U,H00V), C011(H01E,H01F)
3.b Aromatic/amide H refined with riding coordinates:
 C2(H2), C3(H3), C4(H4), C5(H5), C6(H6)
3.c Idealised Me refined as rotating group:
 C7(H7A,H7B,H7C), C8(H8A,H8B,H8C), C9(H9A,H9B,H9C), C10(H10A,H10B,H10C),
 C11(H11A,H11B,H11C), C12(H12A,H12B,H12C), C13(H13B,H13A,H13C), C14(H14A,H14B,
 H14C), C15(H15A,H15B,H15C), C16(H16A,H16B,H16C), C17(H17A,H17B,H17C), C18(H18A,
 H18B,H18C)
;
_olex2_submission_special_instructions 'No special instructions were received'

loop_
_space_group_symop_operation_xyz
'x, y, z'
'-x+1/2, y+1/2, -z+1/2'
'-x, -y, -z'
'x-1/2, -y-1/2, z-1/2'

loop_
_atom_site_label
_atom_site_type_symbol
_atom_site_fract_x
_atom_site_fract_y
_atom_site_fract_z
_atom_site_U_iso_or_equiv
_atom_site_adp_type
_atom_site_occupancy
_atom_site_site_symmetry_order
_atom_site_calc_flag
_atom_site_refinement_flags_posn
_atom_site_refinement_flags_adp
_atom_site_refinement_flags_occupancy
_atom_site_disorder_assembly
_atom_site_disorder_group
Fe1 Fe 0.67373(3) 0.69108(2) 0.69908(2) 0.02067(9) Uani 1 1 d . . . . .
K002 K 0.500000 0.500000 0.500000 0.02151(15) Uani 1 2 d S T P G .
Si1 Si 0.56703(6) 0.81402(2) 0.70985(3) 0.02028(14) Uani 1 1 d . . . . .
Si2 Si 0.37639(6) 0.71548(3) 0.71098(4) 0.02691(16) Uani 1 1 d . . . . .
Si3 Si 0.79932(6) 0.65635(3) 0.85549(4) 0.02316(14) Uani 1 1 d . . . . .
Si4 Si 0.73113(8) 0.56522(3) 0.74151(4) 0.03688(19) Uani 1 1 d . . . . .
O00C O 0.24393(17) 0.49245(7) 0.55151(10) 0.0329(4) Uani 1 1 d . . . . .
O00E O 0.44253(19) 0.41553(8) 0.60031(13) 0.0528(6) Uani 1 1 d . . . . .
N1 N 0.52971(17) 0.74434(7) 0.71769(10) 0.0203(4) Uani 1 1 d . . . . .
N2 N 0.72806(18) 0.63234(7) 0.77306(11) 0.0225(4) Uani 1 1 d . . . . .
C0 C 0.5243(3) 0.37204(14) 0.6089(2) 0.0668(11) Uani 1 1 d . . . . .
H0A H 0.487562 0.340637 0.577728 0.080 Uiso 1 1 calc R . . . .
H0B H 0.523789 0.359782 0.662105 0.080 Uiso 1 1 calc R . . . .
C00N C 0.8136(3) 0.42602(11) 0.51897(16) 0.0370(6) Uani 1 1 d . . . . .
H00A H 0.836968 0.385765 0.513270 0.044 Uiso 0.6 1 calc R . . A 1
H00B H 0.885041 0.443419 0.551064 0.044 Uiso 0.6 1 calc R . . A 1
H00C H 0.843084 0.401908 0.477613 0.044 Uiso 0.4 1 calc R . . B 2
H00D H 0.862906 0.413619 0.565532 0.044 Uiso 0.4 1 calc R . . B 2
C00U C 0.3121(3) 0.40986(12) 0.61693(17) 0.0404(7) Uani 1 1 d . . . . .
H00E H 0.307852 0.388845 0.664852 0.049 Uiso 0.6 1 calc R . . C 1
H00F H 0.266582 0.386911 0.577004 0.049 Uiso 0.6 1 calc R . . C 1
H00G H 0.302615 0.426216 0.667589 0.049 Uiso 0.4 1 calc R . . D 2
H00H H 0.293864 0.368988 0.620989 0.049 Uiso 0.4 1 calc R . . D 2
C00W C 0.6586(3) 0.37949(11) 0.59080(17) 0.0409(7) Uani 1 1 d . . . . .
H00I H 0.713538 0.373678 0.637759 0.049 Uiso 0.4 1 calc R . . E 1
H00J H 0.680354 0.348678 0.555994 0.049 Uiso 0.4 1 calc R . . E 1
H00K H 0.707729 0.396205 0.634866 0.049 Uiso 0.6 1 calc R . . F 2
H00L H 0.697391 0.341992 0.581545 0.049 Uiso 0.6 1 calc R . . F 2
C1 C 0.7614(3) 0.70040(10) 0.59793(15) 0.0356(6) Uani 1 1 d . . . . .
C2 C 0.9007(3) 0.69280(11) 0.58868(15) 0.0372(6) Uani 1 1 d . . . . .
H2 H 0.955770 0.680245 0.630093 0.045 Uiso 1 1 calc R . . . .
C3 C 0.9547(3) 0.70353(11) 0.52053(15) 0.0344(6) Uani 1 1 d . . . . .
H3 H 1.046739 0.698763 0.516033 0.041 Uiso 1 1 calc R . . . .
C4 C 0.8781(3) 0.72094(11) 0.45919(17) 0.0412(7) Uani 1 1 d . . . . .
H4 H 0.916902 0.727947 0.412646 0.049 Uiso 1 1 calc R . . . .
C5 C 0.7486(3) 0.72803(13) 0.46505(17) 0.0469(7) Uani 1 1 d . . . . .
H5 H 0.695481 0.739405 0.422211 0.056 Uiso 1 1 calc R . . . .
C6 C 0.6924(3) 0.71916(12) 0.53159(16) 0.0402(7) Uani 1 1 d . . . . .
H6 H 0.600558 0.725994 0.533704 0.048 Uiso 1 1 calc R . . . .
C7 C 0.7498(2) 0.82543(10) 0.71358(14) 0.0282(5) Uani 1 1 d . . . . .
H7A H 0.788076 0.812544 0.762304 0.042 Uiso 1 1 calc GR . . . .
H7B H 0.768460 0.865662 0.707353 0.042 Uiso 1 1 calc GR . . . .
H7C H 0.788451 0.804049 0.673041 0.042 Uiso 1 1 calc GR . . . .
C8 C 0.4980(3) 0.84621(12) 0.61986(15) 0.0359(6) Uani 1 1 d . . . . .
H8A H 0.532752 0.826221 0.576942 0.054 Uiso 1 1 calc GR . . . .
H8B H 0.523343 0.886033 0.617996 0.054 Uiso 1 1 calc GR . . . .
H8C H 0.401707 0.843184 0.617654 0.054 Uiso 1 1 calc GR . . . .
C9 C 0.5038(2) 0.85875(10) 0.78752(14) 0.0303(6) Uani 1 1 d . . . . .
H9A H 0.407325 0.858210 0.784636 0.045 Uiso 1 1 calc GR . . . .
H9B H 0.534828 0.897596 0.782054 0.045 Uiso 1 1 calc GR . . . .
H9C H 0.536422 0.843753 0.836349 0.045 Uiso 1 1 calc GR . . . .
C10 C 0.2425(2) 0.76460(10) 0.73798(15) 0.0313(6) Uani 1 1 d . . . . .
H10A H 0.258332 0.776205 0.790563 0.047 Uiso 1 1 calc GR . . . .
H10B H 0.157269 0.745353 0.732108 0.047 Uiso 1 1 calc GR . . . .
H10C H 0.241770 0.797943 0.705405 0.047 Uiso 1 1 calc GR . . . .
C11 C 0.3291(3) 0.69306(17) 0.6126(2) 0.0681(12) Uani 1 1 d . . . . .
H11A H 0.328385 0.725984 0.579316 0.102 Uiso 1 1 calc GR . . . .
H11B H 0.241189 0.676035 0.611137 0.102 Uiso 1 1 calc GR . . . .
H11C H 0.392938 0.665404 0.595872 0.102 Uiso 1 1 calc GR . . . .
C12 C 0.3637(3) 0.65230(13) 0.7728(3) 0.0740(13) Uani 1 1 d . . . . .
H12A H 0.427253 0.623723 0.758224 0.111 Uiso 1 1 calc GR . . . .
H12B H 0.274433 0.636788 0.767174 0.111 Uiso 1 1 calc GR . . . .
H12C H 0.382901 0.663218 0.825347 0.111 Uiso 1 1 calc GR . . . .
C13 C 0.6377(4) 0.55688(12) 0.6483(2) 0.0729(13) Uani 1 1 d . . . . .
H13B H 0.643099 0.517591 0.631679 0.109 Uiso 1 1 calc GR . . . .
H13A H 0.675933 0.581584 0.611078 0.109 Uiso 1 1 calc GR . . . .
H13C H 0.545225 0.567097 0.653637 0.109 Uiso 1 1 calc GR . . . .
C14 C 0.6532(4) 0.51336(13) 0.8058(2) 0.0698(11) Uani 1 1 d . . . . .
H14A H 0.708783 0.509233 0.852160 0.105 Uiso 1 1 calc GR . . . .
H14B H 0.644067 0.476733 0.780567 0.105 Uiso 1 1 calc GR . . . .
H14C H 0.566001 0.527124 0.818214 0.105 Uiso 1 1 calc GR . . . .
C15 C 0.9015(3) 0.53918(13) 0.72674(19) 0.0567(9) Uani 1 1 d . . . . .
H15A H 0.944316 0.564350 0.691777 0.085 Uiso 1 1 calc GR . . . .
H15B H 0.896955 0.501009 0.705655 0.085 Uiso 1 1 calc GR . . . .
H15C H 0.952424 0.538550 0.775043 0.085 Uiso 1 1 calc GR . . . .
C16 C 0.8289(3) 0.60052(13) 0.92864(16) 0.0495(8) Uani 1 1 d . . . . .
H16A H 0.744210 0.585928 0.944083 0.074 Uiso 1 1 calc GR . . . .
H16B H 0.877921 0.616634 0.972403 0.074 Uiso 1 1 calc GR . . . .
H16C H 0.879932 0.569732 0.907767 0.074 Uiso 1 1 calc GR . . . .
C17 C 0.9646(3) 0.68873(13) 0.8406(2) 0.0503(8) Uani 1 1 d . . . . .
H17A H 1.021877 0.660665 0.818477 0.075 Uiso 1 1 calc GR . . . .
H17B H 1.004515 0.701341 0.889083 0.075 Uiso 1 1 calc GR . . . .
H17C H 0.953731 0.721063 0.806549 0.075 Uiso 1 1 calc GR . . . .
C18 C 0.6992(3) 0.71273(12) 0.89864(16) 0.0415(7) Uani 1 1 d . . . . .
H18A H 0.686815 0.744128 0.863140 0.062 Uiso 1 1 calc GR . . . .
H18B H 0.745096 0.726242 0.945003 0.062 Uiso 1 1 calc GR . . . .
H18C H 0.613140 0.697392 0.910406 0.062 Uiso 1 1 calc GR . . . .
O00H O 0.6979(5) 0.4279(2) 0.5601(3) 0.0273(12) Uani 0.4 1 d . . . G 1
C018 C 0.2402(5) 0.4634(2) 0.6238(3) 0.0384(11) Uani 0.6 1 d . . . H 1
H01A H 0.147892 0.455983 0.636150 0.046 Uiso 0.6 1 calc R . . H 1
H01B H 0.282325 0.486788 0.664393 0.046 Uiso 0.6 1 calc R . . H 1
C019 C 0.1821(5) 0.5471(2) 0.5586(3) 0.0419(11) Uani 0.6 1 d . . . H 1
H01C H 0.230885 0.570326 0.596915 0.050 Uiso 0.6 1 calc R . . H 1
H01D H 0.089970 0.542845 0.573270 0.050 Uiso 0.6 1 calc R . . H 1
O00G O 0.6762(4) 0.41370(15) 0.52800(19) 0.0275(8) Uani 0.6 1 d . . . G 2
C0AA C 0.1430(6) 0.5140(3) 0.4972(4) 0.0377(16) Uani 0.4 1 d . . . H 2
H0AA H 0.055280 0.513782 0.518948 0.045 Uiso 0.4 1 calc R . . H 2
H0AB H 0.139009 0.491070 0.450700 0.045 Uiso 0.4 1 calc R . . H 2
C1AA C 0.2105(7) 0.4334(3) 0.5684(5) 0.0460(19) Uani 0.4 1 d . . . H 2
H1AA H 0.125500 0.431965 0.593032 0.055 Uiso 0.4 1 calc R . . H 2
H1AB H 0.201596 0.411438 0.521090 0.055 Uiso 0.4 1 calc R . . H 2
K003 K 1.000000 1.000000 0.500000 0.03137(18) Uani 1 2 d S T P . .
O00B O 0.95211(16) 0.89710(7) 0.56704(9) 0.0292(4) Uani 1 1 d . . . . .
O008 O 1.17990(16) 0.95598(7) 0.60876(10) 0.0319(4) Uani 1 1 d . . . . .
O009 O 1.19923(16) 1.06651(7) 0.56073(10) 0.0321(4) Uani 1 1 d . . . . .
C00I C 1.2404(3) 1.11121(11) 0.51324(15) 0.0362(6) Uani 1 1 d . . . . .
H00N H 1.291979 1.095680 0.472290 0.043 Uiso 1 1 calc R . . . .
H00M H 1.297040 1.137979 0.542849 0.043 Uiso 1 1 calc R . . . .
C00L C 1.1316(3) 0.91245(11) 0.65473(15) 0.0341(6) Uani 1 1 d . . . . .
H00O H 1.070153 0.928358 0.690597 0.041 Uiso 1 1 calc R . . . .
H00P H 1.205490 0.894256 0.683917 0.041 Uiso 1 1 calc R . . . .
C00M C 1.0617(3) 0.87004(11) 0.60483(15) 0.0335(6) Uani 1 1 d . . . . .
H00Q H 1.122118 0.855187 0.567679 0.040 Uiso 1 1 calc R . . . .
H00R H 1.031136 0.838097 0.635249 0.040 Uiso 1 1 calc R . . . .
C00P C 0.8788(3) 0.85903(11) 0.51929(15) 0.0335(6) Uani 1 1 d . . . . .
H00S H 0.852131 0.825772 0.548522 0.040 Uiso 1 1 calc R . . . .
H00T H 0.933626 0.845854 0.478367 0.040 Uiso 1 1 calc R . . . .
C00Y C 1.2552(3) 0.99630(12) 0.65149(17) 0.0429(7) Uani 1 1 d . . . . .
H00U H 1.329022 0.977492 0.679987 0.051 Uiso 1 1 calc R . . . .
H00V H 1.199342 1.015294 0.687802 0.051 Uiso 1 1 calc R . . . .
C011 C 1.3071(3) 1.03850(12) 0.59796(17) 0.0423(7) Uani 1 1 d . . . . .
H01E H 1.363976 1.066157 0.625798 0.051 Uiso 1 1 calc R . . . .
H01F H 1.360443 1.019229 0.560668 0.051 Uiso 1 1 calc R . . . .

loop_
_atom_site_aniso_label
_atom_site_aniso_U_11
_atom_site_aniso_U_22
_atom_site_aniso_U_33
_atom_site_aniso_U_23
_atom_site_aniso_U_13
_atom_site_aniso_U_12
Fe1 0.02024(17) 0.01824(16) 0.02304(18) -0.00306(13) -0.00381(12) 0.00374(13)
K002 0.0239(3) 0.0211(3) 0.0190(3) 0.0052(3) -0.0037(3) -0.0032(3)
Si1 0.0226(3) 0.0181(3) 0.0204(3) -0.0007(2) 0.0032(2) -0.0003(2)
Si2 0.0178(3) 0.0199(3) 0.0424(4) -0.0029(3) -0.0038(3) 0.0004(3)
Si3 0.0256(3) 0.0258(3) 0.0180(3) -0.0021(2) -0.0003(2) 0.0011(3)
Si4 0.0455(4) 0.0177(3) 0.0446(5) -0.0073(3) -0.0253(4) 0.0065(3)
O00C 0.0324(9) 0.0294(9) 0.0376(10) 0.0095(8) 0.0075(8) 0.0008(8)
O00E 0.0367(11) 0.0407(11) 0.0823(16) 0.0381(11) 0.0149(10) 0.0028(9)
N1 0.0185(9) 0.0186(9) 0.0236(10) -0.0027(8) -0.0021(7) 0.0015(7)
N2 0.0232(10) 0.0175(9) 0.0257(10) -0.0040(8) -0.0074(8) 0.0010(8)
C0 0.053(2) 0.0440(18) 0.105(3) 0.050(2) 0.0208(19) 0.0128(16)
C00N 0.0309(14) 0.0361(14) 0.0447(16) 0.0064(12) 0.0086(12) 0.0124(11)
C00U 0.0390(15) 0.0361(15) 0.0471(17) 0.0168(13) 0.0109(13) -0.0068(12)
C00W 0.0430(16) 0.0313(14) 0.0479(17) 0.0176(13) -0.0032(13) 0.0025(12)
C1 0.0519(17) 0.0249(12) 0.0312(14) -0.0144(10) 0.0129(12) -0.0056(12)
C2 0.0409(15) 0.0362(14) 0.0337(15) -0.0021(12) -0.0061(12) -0.0010(12)
C3 0.0311(14) 0.0298(13) 0.0425(16) -0.0036(11) 0.0054(12) 0.0056(11)
C4 0.0500(18) 0.0314(14) 0.0414(17) -0.0112(12) -0.0041(13) 0.0043(13)
C5 0.0551(19) 0.0521(18) 0.0325(16) -0.0122(13) -0.0068(14) 0.0131(15)
C6 0.0304(14) 0.0506(17) 0.0389(16) -0.0186(13) -0.0065(12) 0.0119(13)
C7 0.0270(13) 0.0260(12) 0.0322(14) -0.0066(10) 0.0060(10) -0.0072(10)
C8 0.0354(14) 0.0416(15) 0.0312(14) 0.0134(12) 0.0052(11) 0.0028(12)
C9 0.0339(14) 0.0238(12) 0.0339(14) -0.0071(10) 0.0078(11) -0.0018(10)
C10 0.0237(12) 0.0294(13) 0.0410(15) 0.0026(11) 0.0046(11) 0.0004(10)
C11 0.0279(15) 0.093(3) 0.082(3) -0.056(2) -0.0088(16) -0.0031(17)
C12 0.0262(15) 0.0340(16) 0.161(4) 0.043(2) -0.004(2) -0.0037(13)
C13 0.105(3) 0.0258(14) 0.080(3) -0.0237(15) -0.067(2) 0.0180(17)
C14 0.069(2) 0.0318(16) 0.106(3) 0.0114(18) -0.024(2) -0.0166(16)
C15 0.062(2) 0.0492(18) 0.057(2) -0.0208(16) -0.0153(16) 0.0314(16)
C16 0.075(2) 0.0435(17) 0.0293(15) 0.0034(13) -0.0016(15) 0.0075(16)
C17 0.0304(15) 0.0503(18) 0.069(2) -0.0035(16) -0.0103(14) -0.0099(13)
C18 0.0550(18) 0.0357(15) 0.0344(15) -0.0064(12) 0.0090(13) 0.0091(13)
O00H 0.030(3) 0.018(3) 0.035(3) 0.007(2) 0.007(3) 0.004(2)
C018 0.042(3) 0.039(3) 0.035(3) 0.011(2) 0.018(2) -0.004(2)
C019 0.042(3) 0.041(3) 0.044(3) 0.006(2) 0.019(2) 0.017(2)
O00G 0.040(2) 0.0215(18) 0.021(2) -0.0028(14) -0.0015(16) 0.0026(14)
C0AA 0.028(3) 0.040(4) 0.044(4) 0.006(3) 0.000(3) 0.003(3)
C1AA 0.034(4) 0.042(4) 0.064(5) 0.020(4) 0.009(4) -0.008(3)
K003 0.0278(4) 0.0293(4) 0.0359(4) 0.0041(3) -0.0088(3) -0.0048(3)
O00B 0.0306(9) 0.0263(9) 0.0303(9) -0.0002(7) -0.0028(7) -0.0008(7)
O008 0.0307(9) 0.0310(9) 0.0331(10) 0.0018(8) -0.0070(7) -0.0031(8)
O009 0.0245(9) 0.0366(10) 0.0345(10) 0.0051(8) -0.0050(7) -0.0063(7)
C00I 0.0343(14) 0.0394(15) 0.0348(15) 0.0017(12) 0.0019(11) -0.0143(12)
C00L 0.0356(14) 0.0326(13) 0.0334(14) 0.0060(11) -0.0057(11) 0.0047(11)
C00M 0.0328(14) 0.0279(13) 0.0397(15) 0.0051(11) 0.0001(11) 0.0038(11)
C00P 0.0426(15) 0.0279(13) 0.0299(14) -0.0001(10) 0.0019(11) -0.0062(11)
C00Y 0.0397(16) 0.0399(15) 0.0466(17) 0.0022(13) -0.0220(13) -0.0048(13)
C011 0.0270(14) 0.0442(16) 0.0539(19) 0.0050(14) -0.0147(12) -0.0064(12)

loop_
_atom_type_symbol
_atom_type_description
_atom_type_scat_dispersion_real
_atom_type_scat_dispersion_imag
_atom_type_scat_source
C C 0.0033 0.0016 'International Tables Vol C Tables 4.2.6.8 and 6.1.1.4'
H H 0.0000 0.0000 'International Tables Vol C Tables 4.2.6.8 and 6.1.1.4'
Fe Fe 0.3463 0.8444 'International Tables Vol C Tables 4.2.6.8 and 6.1.1.4'
K K 0.2009 0.2494 'International Tables Vol C Tables 4.2.6.8 and 6.1.1.4'
N N 0.0061 0.0033 'International Tables Vol C Tables 4.2.6.8 and 6.1.1.4'
O O 0.0106 0.0060 'International Tables Vol C Tables 4.2.6.8 and 6.1.1.4'
Si Si 0.0817 0.0704 'International Tables Vol C Tables 4.2.6.8 and 6.1.1.4'

loop_
_geom_angle_atom_site_label_1
_geom_angle_atom_site_label_2
_geom_angle_atom_site_label_3
_geom_angle
_geom_angle_site_symmetry_1
_geom_angle_site_symmetry_3
N1 Fe1 N2 121.58(8) . .
N1 Fe1 C1 115.84(10) . .
N2 Fe1 C1 122.57(10) . .
O00C K002 O00C 180.0 . 3_666
O00E K002 O00C 119.13(5) . 3_666
O00E K002 O00C 119.13(5) 3_666 .
O00E K002 O00C 60.87(5) . .
O00E K002 O00C 60.87(5) 3_666 3_666
O00E K002 O00E 180.0 . 3_666
O00E K002 O00H 121.01(12) . 3_666
O00E K002 O00H 58.99(12) . .
O00E K002 O00H 121.01(12) 3_666 .
O00E K002 O00H 58.99(12) 3_666 3_666
O00H K002 O00C 60.34(11) 3_666 .
O00H K002 O00C 60.35(11) . 3_666
O00H K002 O00C 119.65(11) 3_666 3_666
O00H K002 O00C 119.66(11) . .
O00H K002 O00H 180.0 3_666 .
O00G K002 O00C 60.02(9) 3_666 .
O00G K002 O00C 119.98(9) . .
O00G K002 O00E 60.08(9) . .
O00G K002 O00E 119.92(9) 3_666 .
N1 Si1 C7 111.20(10) . .
N1 Si1 C8 112.92(11) . .
N1 Si1 C9 113.65(10) . .
C7 Si1 C8 107.33(12) . .
C7 Si1 C9 105.56(11) . .
C8 Si1 C9 105.66(12) . .
N1 Si2 C10 114.05(10) . .
N1 Si2 C11 111.77(13) . .
N1 Si2 C12 111.87(12) . .
C11 Si2 C10 105.18(14) . .
C12 Si2 C10 105.97(14) . .
C12 Si2 C11 107.5(2) . .
N2 Si3 C16 114.13(12) . .
N2 Si3 C17 111.10(13) . .
N2 Si3 C18 112.14(12) . .
C16 Si3 C17 105.94(15) . .
C18 Si3 C16 106.99(13) . .
C18 Si3 C17 106.01(14) . .
N2 Si4 C13 112.06(11) . .
N2 Si4 C14 113.47(15) . .
N2 Si4 C15 113.03(13) . .
C13 Si4 C14 104.92(18) . .
C15 Si4 C13 105.75(17) . .
C15 Si4 C14 106.97(17) . .
C018 O00C K002 112.6(2) . .
C019 O00C K002 112.7(2) . .
C019 O00C C018 108.3(3) . .
C0AA O00C K002 113.1(3) . .
C0AA O00C C1AA 107.8(4) . .
C1AA O00C K002 110.7(3) . .
C0 O00E K002 119.00(17) . .
C0 O00E C00U 120.1(2) . .
C00U O00E K002 116.51(15) . .
Si1 N1 Fe1 115.89(10) . .
Si2 N1 Fe1 114.57(10) . .
Si2 N1 Si1 126.30(11) . .
Si3 N2 Fe1 115.48(10) . .
Si4 N2 Fe1 116.92(10) . .
Si4 N2 Si3 126.03(11) . .
O00E C0 H0A 107.7 . .
O00E C0 H0B 107.7 . .
O00E C0 C00W 118.5(2) . .
H0A C0 H0B 107.1 . .
C00W C0 H0A 107.7 . .
C00W C0 H0B 107.7 . .
H00A C00N H00B 106.8 . .
H00C C00N H00D 106.9 . .
O00H C00N H00A 107.0 . .
O00H C00N H00B 107.0 . .
O00H C00N C019 121.1(3) . 3_666
O00H C00N C0AA 108.9(4) . 3_666
C019 C00N H00A 107.0 3_666 .
C019 C00N H00B 107.0 3_666 .
O00G C00N H00C 107.3 . .
O00G C00N H00D 107.3 . .
C0AA C00N H00C 107.3 3_666 .
C0AA C00N H00D 107.3 3_666 .
O00E C00U H00E 108.6 . .
O00E C00U H00F 108.6 . .
O00E C00U H00G 107.2 . .
O00E C00U H00H 107.2 . .
O00E C00U C018 114.9(3) . .
O00E C00U C1AA 120.4(3) . .
H00E C00U H00F 107.5 . .
H00G C00U H00H 106.9 . .
C018 C00U H00E 108.6 . .
C018 C00U H00F 108.6 . .
C1AA C00U H00G 107.2 . .
C1AA C00U H00H 107.2 . .
C0 C00W H00I 107.2 . .
C0 C00W H00J 107.2 . .
C0 C00W H00K 108.6 . .
C0 C00W H00L 108.6 . .
H00I C00W H00J 106.9 . .
H00K C00W H00L 107.6 . .
O00H C00W C0 120.3(3) . .
O00H C00W H00I 107.2 . .
O00H C00W H00J 107.2 . .
O00G C00W C0 114.5(3) . .
O00G C00W H00K 108.6 . .
O00G C00W H00L 108.6 . .
C2 C1 Fe1 123.8(2) . .
C6 C1 Fe1 122.9(2) . .
C6 C1 C2 113.1(2) . .
C1 C2 H2 119.5 . .
C3 C2 C1 120.9(3) . .
C3 C2 H2 119.5 . .
C2 C3 H3 119.4 . .
C4 C3 C2 121.2(3) . .
C4 C3 H3 119.4 . .
C3 C4 H4 120.1 . .
C5 C4 C3 119.8(3) . .
C5 C4 H4 120.1 . .
C4 C5 H5 119.7 . .
C4 C5 C6 120.7(3) . .
C6 C5 H5 119.7 . .
C1 C6 H6 117.9 . .
C5 C6 C1 124.3(3) . .
C5 C6 H6 117.9 . .
Si1 C7 H7A 109.5 . .
Si1 C7 H7B 109.5 . .
Si1 C7 H7C 109.5 . .
H7A C7 H7B 109.5 . .
H7A C7 H7C 109.5 . .
H7B C7 H7C 109.5 . .
Si1 C8 H8A 109.5 . .
Si1 C8 H8B 109.5 . .
Si1 C8 H8C 109.5 . .
H8A C8 H8B 109.5 . .
H8A C8 H8C 109.5 . .
H8B C8 H8C 109.5 . .
Si1 C9 H9A 109.5 . .
Si1 C9 H9B 109.5 . .
Si1 C9 H9C 109.5 . .
H9A C9 H9B 109.5 . .
H9A C9 H9C 109.5 . .
H9B C9 H9C 109.5 . .
Si2 C10 H10A 109.5 . .
Si2 C10 H10B 109.5 . .
Si2 C10 H10C 109.5 . .
H10A C10 H10B 109.5 . .
H10A C10 H10C 109.5 . .
H10B C10 H10C 109.5 . .
Si2 C11 H11A 109.5 . .
Si2 C11 H11B 109.5 . .
Si2 C11 H11C 109.5 . .
H11A C11 H11B 109.5 . .
H11A C11 H11C 109.5 . .
H11B C11 H11C 109.5 . .
Si2 C12 H12A 109.5 . .
Si2 C12 H12B 109.5 . .
Si2 C12 H12C 109.5 . .
H12A C12 H12B 109.5 . .
H12A C12 H12C 109.5 . .
H12B C12 H12C 109.5 . .
Si4 C13 H13B 109.5 . .
Si4 C13 H13A 109.5 . .
Si4 C13 H13C 109.5 . .
H13B C13 H13A 109.5 . .
H13B C13 H13C 109.5 . .
H13A C13 H13C 109.5 . .
Si4 C14 H14A 109.5 . .
Si4 C14 H14B 109.5 . .
Si4 C14 H14C 109.5 . .
H14A C14 H14B 109.5 . .
H14A C14 H14C 109.5 . .
H14B C14 H14C 109.5 . .
Si4 C15 H15A 109.5 . .
Si4 C15 H15B 109.5 . .
Si4 C15 H15C 109.5 . .
H15A C15 H15B 109.5 . .
H15A C15 H15C 109.5 . .
H15B C15 H15C 109.5 . .
Si3 C16 H16A 109.5 . .
Si3 C16 H16B 109.5 . .
Si3 C16 H16C 109.5 . .
H16A C16 H16B 109.5 . .
H16A C16 H16C 109.5 . .
H16B C16 H16C 109.5 . .
Si3 C17 H17A 109.5 . .
Si3 C17 H17B 109.5 . .
Si3 C17 H17C 109.5 . .
H17A C17 H17B 109.5 . .
H17A C17 H17C 109.5 . .
H17B C17 H17C 109.5 . .
Si3 C18 H18A 109.5 . .
Si3 C18 H18B 109.5 . .
Si3 C18 H18C 109.5 . .
H18A C18 H18B 109.5 . .
H18A C18 H18C 109.5 . .
H18B C18 H18C 109.5 . .
C00N O00H K002 114.9(3) . .
C00W O00H K002 117.0(3) . .
C00W O00H C00N 117.1(4) . .
O00C C018 C00U 107.3(3) . .
O00C C018 H01A 110.3 . .
O00C C018 H01B 110.3 . .
C00U C018 H01A 110.3 . .
C00U C018 H01B 110.3 . .
H01A C018 H01B 108.5 . .
O00C C019 C00N 105.3(3) . 3_666
O00C C019 H01C 110.7 . .
O00C C019 H01D 110.7 . .
C00N C019 H01C 110.7 3_666 .
C00N C019 H01D 110.7 3_666 .
H01C C019 H01D 108.8 . .
C00N O00G K002 117.0(2) . .
C00W O00G K002 117.9(2) . .
C00W O00G C00N 111.7(3) . .
O00C C0AA C00N 104.6(4) . 3_666
O00C C0AA H0AA 110.8 . .
O00C C0AA H0AB 110.8 . .
C00N C0AA H0AA 110.8 3_666 .
C00N C0AA H0AB 110.8 3_666 .
H0AA C0AA H0AB 108.9 . .
O00C C1AA H1AA 109.8 . .
O00C C1AA H1AB 109.8 . .
C00U C1AA O00C 109.2(5) . .
C00U C1AA H1AA 109.8 . .
C00U C1AA H1AB 109.8 . .
H1AA C1AA H1AB 108.3 . .
O00B K003 O00B 180.0 3_776 .
O00B K003 O008 59.76(5) 3_776 3_776
O00B K003 O008 120.24(5) 3_776 .
O00B K003 O008 120.24(5) . 3_776
O00B K003 O008 59.76(5) . .
O008 K003 O008 180.00(5) 3_776 .
O009 K003 O00B 61.34(5) 3_776 .
O009 K003 O00B 61.34(5) . 3_776
O009 K003 O00B 118.66(5) . .
O009 K003 O00B 118.66(5) 3_776 3_776
O009 K003 O008 120.06(5) . 3_776
O009 K003 O008 120.06(5) 3_776 .
O009 K003 O008 59.94(5) . .
O009 K003 O008 59.94(5) 3_776 3_776
O009 K003 O009 180.00(7) . 3_776
C00M O00B K003 116.72(14) . .
C00P O00B K003 113.60(13) . .
C00P O00B C00M 111.62(18) . .
C00L O008 K003 115.87(14) . .
C00L O008 C00Y 112.0(2) . .
C00Y O008 K003 115.72(14) . .
C00I O009 K003 115.22(14) . .
C011 O009 K003 116.88(15) . .
C011 O009 C00I 112.32(19) . .
O009 C00I H00N 109.9 . .
O009 C00I H00M 109.9 . .
O009 C00I C00P 108.8(2) . 3_776
H00N C00I H00M 108.3 . .
C00P C00I H00N 109.9 3_776 .
C00P C00I H00M 109.9 3_776 .
O008 C00L H00O 110.0 . .
O008 C00L H00P 110.0 . .
O008 C00L C00M 108.4(2) . .
H00O C00L H00P 108.4 . .
C00M C00L H00O 110.0 . .
C00M C00L H00P 110.0 . .
O00B C00M C00L 108.2(2) . .
O00B C00M H00Q 110.1 . .
O00B C00M H00R 110.1 . .
C00L C00M H00Q 110.1 . .
C00L C00M H00R 110.1 . .
H00Q C00M H00R 108.4 . .
O00B C00P C00I 108.7(2) . 3_776
O00B C00P H00S 109.9 . .
O00B C00P H00T 109.9 . .
C00I C00P H00S 109.9 3_776 .
C00I C00P H00T 109.9 3_776 .
H00S C00P H00T 108.3 . .
O008 C00Y H00U 110.1 . .
O008 C00Y H00V 110.1 . .
O008 C00Y C011 107.9(2) . .
H00U C00Y H00V 108.4 . .
C011 C00Y H00U 110.1 . .
C011 C00Y H00V 110.1 . .
O009 C011 C00Y 108.7(2) . .
O009 C011 H01E 109.9 . .
O009 C011 H01F 109.9 . .
C00Y C011 H01E 109.9 . .
C00Y C011 H01F 109.9 . .
H01E C011 H01F 108.3 . .

loop_
_geom_bond_atom_site_label_1
_geom_bond_atom_site_label_2
_geom_bond_distance
_geom_bond_site_symmetry_2
Fe1 N1 1.9746(18) .
Fe1 N2 1.9751(19) .
Fe1 C1 2.061(3) .
K002 O00C 2.8101(17) 3_666
K002 O00C 2.8101(17) .
K002 O00E 2.7647(18) 3_666
K002 O00E 2.7646(17) .
K002 O00H 2.808(5) 3_666
K002 O00H 2.808(5) .
K002 O00G 2.748(4) 3_666
K002 O00G 2.748(4) .
Si1 N1 1.7027(19) .
Si1 C7 1.876(2) .
Si1 C8 1.876(3) .
Si1 C9 1.881(2) .
Si2 N1 1.7009(19) .
Si2 C10 1.873(2) .
Si2 C11 1.867(3) .
Si2 C12 1.866(3) .
Si3 N2 1.6995(19) .
Si3 C16 1.869(3) .
Si3 C17 1.879(3) .
Si3 C18 1.869(3) .
Si4 N2 1.6883(19) .
Si4 C13 1.877(3) .
Si4 C14 1.882(4) .
Si4 C15 1.870(3) .
O00C C018 1.462(5) .
O00C C019 1.448(5) .
O00C C0AA 1.464(7) .
O00C C1AA 1.474(7) .
O00E C0 1.328(3) .
O00E C00U 1.381(3) .
C0 H0A 0.9900 .
C0 H0B 0.9900 .
C0 C00W 1.430(4) .
C00N H00A 0.9900 .
C00N H00B 0.9900 .
C00N H00C 0.9900 .
C00N H00D 0.9900 .
C00N O00H 1.418(6) .
C00N C019 1.522(5) 3_666
C00N O00G 1.445(5) .
C00N C0AA 1.520(7) 3_666
C00U H00E 0.9900 .
C00U H00F 0.9900 .
C00U H00G 0.9900 .
C00U H00H 0.9900 .
C00U C018 1.473(5) .
C00U C1AA 1.425(8) .
C00W H00I 0.9900 .
C00W H00J 0.9900 .
C00W H00K 0.9900 .
C00W H00L 0.9900 .
C00W O00H 1.342(6) .
C00W O00G 1.399(4) .
C1 C2 1.445(4) .
C1 C6 1.413(4) .
C2 H2 0.9500 .
C2 C3 1.380(4) .
C3 H3 0.9500 .
C3 C4 1.371(4) .
C4 H4 0.9500 .
C4 C5 1.336(4) .
C5 H5 0.9500 .
C5 C6 1.357(4) .
C6 H6 0.9500 .
C7 H7A 0.9800 .
C7 H7B 0.9800 .
C7 H7C 0.9800 .
C8 H8A 0.9800 .
C8 H8B 0.9800 .
C8 H8C 0.9800 .
C9 H9A 0.9800 .
C9 H9B 0.9800 .
C9 H9C 0.9800 .
C10 H10A 0.9800 .
C10 H10B 0.9800 .
C10 H10C 0.9800 .
C11 H11A 0.9800 .
C11 H11B 0.9800 .
C11 H11C 0.9800 .
C12 H12A 0.9800 .
C12 H12B 0.9800 .
C12 H12C 0.9800 .
C13 H13B 0.9800 .
C13 H13A 0.9800 .
C13 H13C 0.9800 .
C14 H14A 0.9800 .
C14 H14B 0.9800 .
C14 H14C 0.9800 .
C15 H15A 0.9800 .
C15 H15B 0.9800 .
C15 H15C 0.9800 .
C16 H16A 0.9800 .
C16 H16B 0.9800 .
C16 H16C 0.9800 .
C17 H17A 0.9800 .
C17 H17B 0.9800 .
C17 H17C 0.9800 .
C18 H18A 0.9800 .
C18 H18B 0.9800 .
C18 H18C 0.9800 .
C018 H01A 0.9900 .
C018 H01B 0.9900 .
C019 H01C 0.9900 .
C019 H01D 0.9900 .
C0AA H0AA 0.9900 .
C0AA H0AB 0.9900 .
C1AA H1AA 0.9900 .
C1AA H1AB 0.9900 .
K003 O00B 2.7698(16) .
K003 O00B 2.7698(16) 3_776
K003 O008 2.7946(17) .
K003 O008 2.7945(17) 3_776
K003 O009 2.7442(16) 3_776
K003 O009 2.7442(16) .
O00B C00M 1.424(3) .
O00B C00P 1.424(3) .
O008 C00L 1.420(3) .
O008 C00Y 1.420(3) .
O009 C00I 1.431(3) .
O009 C011 1.417(3) .
C00I H00N 0.9900 .
C00I H00M 0.9900 .
C00I C00P 1.493(4) 3_776
C00L H00O 0.9900 .
C00L H00P 0.9900 .
C00L C00M 1.496(4) .
C00M H00Q 0.9900 .
C00M H00R 0.9900 .
C00P H00S 0.9900 .
C00P H00T 0.9900 .
C00Y H00U 0.9900 .
C00Y H00V 0.9900 .
C00Y C011 1.496(4) .
C011 H01E 0.9900 .
C011 H01F 0.9900 .
